data_7227965
loop_
_publ_author_name
'Chen, Dong-Hui'
'Lin, Ling'
'Sheng, Tianlu'
'Wen, Yuehong'
'Hu, Shengmin'
'Fu, Ruibiao'
'Zhuo, Chao'
'Li, Haoran'
'Wu, Xintao'

_publ_section_title
;
 Syntheses, structures and luminescence properties of five coordination
 polymers based on designed 2,7-bis(4-benzoic acid)-N-(4-benzoic acid)
 carbazole
;
_journal_name_full CrystEngComm
_journal_paper_doi 10.1039/C7CE00361G
_journal_year 2017
_chemical_formula_sum 'C91 H94 N8 O19 Zn3'
_chemical_formula_weight 1799.85
_chemical_name_systematic
; 
 ? 
;
_space_group_IT_number 2
_symmetry_cell_setting triclinic
_symmetry_space_group_name_Hall '-P 1'
_symmetry_space_group_name_H-M 'P -1'
_atom_sites_solution_hydrogens none
_atom_sites_solution_primary direct
_atom_sites_solution_secondary difmap
_audit_creation_method SHELXL-97
_audit_update_record
;
2017-01-17 deposited with the CCDC.
2017-04-03 downloaded from the CCDC.
;
_cell_angle_alpha 99.169(2)
_cell_angle_beta 104.186(3)
_cell_angle_gamma 101.157(2)
_cell_formula_units_Z 2
_cell_length_a 14.8042(4)
_cell_length_b 16.9788(4)
_cell_length_c 17.5636(6)
_cell_measurement_reflns_used 11747
_cell_measurement_temperature 293(2)
_cell_measurement_theta_max 74.4320
_cell_measurement_theta_min 3.4550
_cell_volume 4098.8(2)
_computing_structure_refinement 'SHELXL-97 (Sheldrick, 1997)'
_computing_structure_solution 'SHELXS-97 (Sheldrick, 1990)'
_diffrn_ambient_temperature 293(2)
_diffrn_detector_area_resol_mean 10.3503
_diffrn_measured_fraction_theta_full 0.966
_diffrn_measured_fraction_theta_max 0.966
_diffrn_measurement_device_type 'SuperNova, Dual, Cu at zero, Atlas'
_diffrn_measurement_method '\w scans'
_diffrn_radiation_monochromator graphite
_diffrn_radiation_source 'fine-focus sealed tube'
_diffrn_radiation_type CuK\a
_diffrn_radiation_wavelength 1.54178
_diffrn_reflns_av_R_equivalents 0.0371
_diffrn_reflns_av_sigmaI/netI 0.0541
_diffrn_reflns_limit_h_max 17
_diffrn_reflns_limit_h_min -18
_diffrn_reflns_limit_k_max 14
_diffrn_reflns_limit_k_min -21
_diffrn_reflns_limit_l_max 21
_diffrn_reflns_limit_l_min -21
_diffrn_reflns_number 29395
_diffrn_reflns_theta_full 74.66
_diffrn_reflns_theta_max 74.66
_diffrn_reflns_theta_min 3.36
_diffrn_standards_number 30025
_exptl_absorpt_coefficient_mu 1.672
_exptl_absorpt_correction_T_max 1.00000
_exptl_absorpt_correction_T_min 0.81624
_exptl_absorpt_correction_type multi-scan
_exptl_crystal_colour Colorless
_exptl_crystal_density_diffrn 1.458
_exptl_crystal_density_method 'not measured'
_exptl_crystal_description Prism
_exptl_crystal_F_000 1876
_exptl_crystal_size_max 0.1500
_exptl_crystal_size_mid 0.1500
_exptl_crystal_size_min 0.1500
_refine_diff_density_max 2.157
_refine_diff_density_min -0.948
_refine_diff_density_rms 0.127
_refine_ls_extinction_method none
_refine_ls_goodness_of_fit_ref 1.099
_refine_ls_hydrogen_treatment none
_refine_ls_matrix_type full
_refine_ls_number_parameters 1078
_refine_ls_number_reflns 16234
_refine_ls_number_restraints 69
_refine_ls_restrained_S_all 1.110
_refine_ls_R_factor_all 0.0928
_refine_ls_R_factor_gt 0.0736
_refine_ls_shift/su_max 0.022
_refine_ls_shift/su_mean 0.000
_refine_ls_structure_factor_coef Fsqd
_refine_ls_weighting_details 'calc w=1/[\s^2^(Fo^2^)+(0.1024P)^2^+17.9645P] where P=(Fo^2^+2Fc^2^)/3'
_refine_ls_weighting_scheme calc
_refine_ls_wR_factor_gt 0.2125
_refine_ls_wR_factor_ref 0.2274
_reflns_number_gt 12752
_reflns_number_total 16234
_reflns_threshold_expression >2sigma(I)
_cod_data_source_file c7ce00361g2.cif
_cod_data_source_block a
_cod_original_sg_symbol_H-M P-1
_cod_database_code 7227965

loop_
_symmetry_equiv_pos_as_xyz
'x, y, z'
'-x, -y, -z'

loop_
_atom_site_label
_atom_site_type_symbol
_atom_site_fract_x
_atom_site_fract_y
_atom_site_fract_z
_atom_site_U_iso_or_equiv
_atom_site_adp_type
_atom_site_occupancy
_atom_site_symmetry_multiplicity
_atom_site_calc_flag
_atom_site_refinement_flags
Zn1 Zn -0.31973(5) 0.13431(4) 0.38993(4) 0.02435(17) Uani 1 1 d .
Zn2 Zn 0.11706(4) 0.11515(4) 0.20931(3) 0.01749(15) Uani 1 1 d .
Zn3 Zn -0.02234(4) 0.07528(4) 0.33571(4) 0.02193(16) Uani 1 1 d D
O1 O -0.0483(3) 0.8022(2) 0.8267(2) 0.0291(8) Uani 1 1 d .
O2 O 0.0354(3) 0.8601(3) 0.7539(3) 0.0391(10) Uani 1 1 d .
O3 O -0.1888(3) 0.1916(3) 0.4510(2) 0.0349(9) Uani 1 1 d .
O4 O -0.0868(3) 0.1561(2) 0.3860(2) 0.0320(8) Uani 1 1 d .
O5 O 0.6415(3) 1.0484(2) 1.2935(2) 0.0320(8) Uani 1 1 d .
O6 O 0.7387(3) 0.9797(2) 1.3561(2) 0.0319(8) Uani 1 1 d .
O7 O 0.3655(3) 0.7707(2) 0.6394(2) 0.0330(8) Uani 1 1 d .
O8 O 0.5104(3) 0.8529(2) 0.6601(3) 0.0353(9) Uani 1 1 d .
O9 O 0.1157(2) 0.1028(2) 0.3957(2) 0.0242(7) Uani 1 1 d .
O10 O 0.2009(2) 0.1583(2) 0.31942(19) 0.0226(7) Uani 1 1 d .
O11 O 1.0469(2) 1.0010(2) 1.1678(2) 0.0240(7) Uani 1 1 d .
O12 O 0.9624(3) 0.9708(2) 1.2542(2) 0.0283(8) Uani 1 1 d .
O13 O -0.3546(3) 0.0841(2) 0.4763(2) 0.0328(8) Uani 1 1 d .
O14 O -0.0753(3) 0.0021(2) 0.4029(2) 0.0302(8) Uani 1 1 d D
H14 H -0.123(3) 0.006(2) 0.421(4) 0.045 Uiso 1 1 d D
O15 O 0.2128(2) 0.1251(2) 0.14764(19) 0.0228(7) Uani 1 1 d .
N1 N 0.2821(3) 0.6041(3) 0.8606(3) 0.0290(9) Uani 1 1 d .
N2 N 0.6249(3) 0.5406(2) 0.7850(2) 0.0213(8) Uani 1 1 d .
N4 N 0.3525(3) 0.1180(3) 0.1222(3) 0.0263(9) Uani 1 1 d .
N8 N -0.3987(4) 0.0561(3) 0.5827(3) 0.0398(12) Uani 1 1 d .
C1 C 0.0213(4) 0.8091(3) 0.7962(3) 0.0272(10) Uani 1 1 d .
C89 C -0.3908(4) 0.1020(4) 0.5315(3) 0.0363(13) Uani 1 1 d .
C2 C 0.0900(4) 0.7555(3) 0.8134(3) 0.0256(10) Uani 1 1 d .
C3 C 0.0773(5) 0.6997(5) 0.8614(4) 0.0475(17) Uani 1 1 d .
H3 H 0.0261 0.6958 0.8837 0.057 Uiso 1 1 calc R
C90 C -0.4399(6) 0.0710(5) 0.6494(4) 0.0492(16) Uani 1 1 d .
H3EA H -0.3899 0.1008 0.6971 0.074 Uiso 1 1 calc R
H3EB H -0.4704 0.0194 0.6583 0.074 Uiso 1 1 calc R
H3EC H -0.4864 0.1028 0.6367 0.074 Uiso 1 1 calc R
C4 C 0.1404(5) 0.6491(5) 0.8768(4) 0.0478(17) Uani 1 1 d .
H4 H 0.1309 0.6113 0.9087 0.057 Uiso 1 1 calc R
C5 C 0.2169(4) 0.6556(3) 0.8445(3) 0.0271(10) Uani 1 1 d .
C6 C 0.2301(4) 0.7114(4) 0.7962(4) 0.0365(13) Uani 1 1 d .
H6 H 0.2817 0.7155 0.7744 0.044 Uiso 1 1 calc R
C7 C 0.1666(4) 0.7613(4) 0.7802(4) 0.0344(12) Uani 1 1 d .
H7 H 0.1754 0.7984 0.7474 0.041 Uiso 1 1 calc R
C91 C -0.3685(8) -0.0198(6) 0.5720(6) 0.077(3) Uani 1 1 d .
H7CA H -0.3705 -0.0370 0.5167 0.116 Uiso 1 1 calc R
H7CB H -0.4108 -0.0614 0.5865 0.116 Uiso 1 1 calc R
H7CC H -0.3041 -0.0114 0.6056 0.116 Uiso 1 1 calc R
C8 C 0.2700(4) 0.5244(3) 0.8172(3) 0.0262(10) Uani 1 1 d .
C88 C -0.4145(9) 0.1849(7) 0.5464(5) 0.086(3) Uani 1 1 d .
H88B H -0.4486 0.1949 0.4963 0.104 Uiso 1 1 calc R
H88C H -0.3561 0.2271 0.5697 0.104 Uiso 1 1 calc R
H88A H -0.4537 0.1851 0.5825 0.104 Uiso 1 1 calc R
C9 C 0.1918(4) 0.4761(3) 0.7549(3) 0.0299(11) Uani 1 1 d .
H9 H 0.1367 0.4946 0.7375 0.036 Uiso 1 1 calc R
C10 C 0.1992(4) 0.3988(3) 0.7193(3) 0.0270(10) Uani 1 1 d .
C11 C 0.2832(4) 0.3716(3) 0.7470(3) 0.0262(10) Uani 1 1 d .
H11 H 0.2870 0.3200 0.7226 0.031 Uiso 1 1 calc R
C12 C 0.3600(3) 0.4199(3) 0.8094(3) 0.0244(10) Uani 1 1 d .
H12 H 0.4145 0.4009 0.8275 0.029 Uiso 1 1 calc R
C13 C 0.3543(3) 0.4980(3) 0.8449(3) 0.0228(9) Uani 1 1 d .
C14 C 0.4199(3) 0.5641(3) 0.9066(3) 0.0227(9) Uani 1 1 d .
C15 C 0.5137(3) 0.5755(3) 0.9548(3) 0.0237(10) Uani 1 1 d .
H15 H 0.5472 0.5352 0.9478 0.028 Uiso 1 1 calc R
C16 C 0.5561(3) 0.6468(3) 1.0126(3) 0.0239(10) Uani 1 1 d .
H16 H 0.6187 0.6542 1.0444 0.029 Uiso 1 1 calc R
C17 C 0.5067(3) 0.7093(3) 1.0250(3) 0.0226(9) Uani 1 1 d .
C18 C 0.4146(3) 0.7005(3) 0.9740(3) 0.0234(9) Uani 1 1 d .
H18 H 0.3822 0.7420 0.9789 0.028 Uiso 1 1 calc R
C19 C 0.3730(3) 0.6279(3) 0.9157(3) 0.0241(10) Uani 1 1 d .
C20 C 0.1206(4) 0.3457(3) 0.6504(3) 0.0294(11) Uani 1 1 d .
C21 C 0.0244(4) 0.3381(4) 0.6472(4) 0.0429(15) Uani 1 1 d .
H21 H 0.0084 0.3666 0.6898 0.051 Uiso 1 1 calc R
C22 C -0.0477(4) 0.2890(4) 0.5818(4) 0.0418(15) Uani 1 1 d .
H22 H -0.1115 0.2850 0.5808 0.050 Uiso 1 1 calc R
C23 C -0.0260(4) 0.2452(3) 0.5174(3) 0.0267(10) Uani 1 1 d .
C24 C 0.0696(4) 0.2518(4) 0.5209(3) 0.0335(12) Uani 1 1 d .
H24 H 0.0854 0.2225 0.4786 0.040 Uiso 1 1 calc R
C25 C 0.1422(4) 0.3010(4) 0.5862(4) 0.0347(12) Uani 1 1 d .
H25 H 0.2060 0.3044 0.5873 0.042 Uiso 1 1 calc R
C26 C -0.1054(4) 0.1926(3) 0.4460(3) 0.0257(10) Uani 1 1 d .
C27 C 0.5516(3) 0.7819(3) 1.0924(3) 0.0223(9) Uani 1 1 d .
C28 C 0.6455(4) 0.7934(3) 1.1416(3) 0.0306(11) Uani 1 1 d .
H28 H 0.6819 0.7568 1.1294 0.037 Uiso 1 1 calc R
C29 C 0.6850(4) 0.8581(4) 1.2080(3) 0.0318(11) Uani 1 1 d .
H29 H 0.7465 0.8632 1.2409 0.038 Uiso 1 1 calc R
C30 C 0.6337(4) 0.9154(3) 1.2262(3) 0.0261(10) Uani 1 1 d .
C31 C 0.5419(4) 0.9061(3) 1.1770(3) 0.0257(10) Uani 1 1 d .
H31 H 0.5074 0.9448 1.1877 0.031 Uiso 1 1 calc R
C32 C 0.5008(4) 0.8400(3) 1.1120(3) 0.0252(10) Uani 1 1 d .
H32 H 0.4383 0.8340 1.0809 0.030 Uiso 1 1 calc R
C33 C 0.6754(4) 0.9859(3) 1.2971(3) 0.0270(10) Uani 1 1 d .
C34 C 0.4583(4) 0.7874(3) 0.6620(3) 0.0272(10) Uani 1 1 d .
C35 C 0.5011(4) 0.7217(3) 0.6930(3) 0.0234(9) Uani 1 1 d .
C36 C 0.4439(3) 0.6505(3) 0.7022(3) 0.0242(10) Uani 1 1 d .
H36 H 0.3776 0.6430 0.6883 0.029 Uiso 1 1 calc R
C37 C 0.4847(3) 0.5908(3) 0.7318(3) 0.0226(9) Uani 1 1 d .
H37 H 0.4459 0.5438 0.7382 0.027 Uiso 1 1 calc R
C38 C 0.5838(3) 0.6010(3) 0.7519(3) 0.0207(9) Uani 1 1 d .
C39 C 0.6419(3) 0.6716(3) 0.7420(3) 0.0229(9) Uani 1 1 d .
H39 H 0.7081 0.6784 0.7546 0.028 Uiso 1 1 calc R
C40 C 0.6003(3) 0.7319(3) 0.7132(3) 0.0228(9) Uani 1 1 d .
H40 H 0.6391 0.7793 0.7074 0.027 Uiso 1 1 calc R
C41 C 0.5845(3) 0.4554(3) 0.7607(3) 0.0199(9) Uani 1 1 d .
C42 C 0.5165(3) 0.4120(3) 0.6890(3) 0.0210(9) Uani 1 1 d .
H42 H 0.4919 0.4389 0.6495 0.025 Uiso 1 1 calc R
C43 C 0.4861(3) 0.3263(3) 0.6782(3) 0.0188(9) Uani 1 1 d .
C44 C 0.5249(3) 0.2871(3) 0.7393(3) 0.0200(9) Uani 1 1 d .
H44 H 0.5036 0.2305 0.7324 0.024 Uiso 1 1 calc R
C45 C 0.5946(3) 0.3319(3) 0.8097(3) 0.0202(9) Uani 1 1 d .
H45 H 0.6207 0.3052 0.8488 0.024 Uiso 1 1 calc R
C46 C 0.6246(3) 0.4162(3) 0.8211(3) 0.0188(9) Uani 1 1 d .
C47 C 0.6920(3) 0.4806(3) 0.8859(3) 0.0187(9) Uani 1 1 d .
C48 C 0.7481(3) 0.4817(3) 0.9628(3) 0.0204(9) Uani 1 1 d .
H48 H 0.7495 0.4329 0.9802 0.025 Uiso 1 1 calc R
C49 C 0.8014(3) 0.5558(3) 1.0126(3) 0.0217(9) Uani 1 1 d .
H49 H 0.8385 0.5565 1.0639 0.026 Uiso 1 1 calc R
C50 C 0.8011(3) 0.6308(3) 0.9876(3) 0.0196(9) Uani 1 1 d .
C51 C 0.7447(3) 0.6303(3) 0.9107(3) 0.0209(9) Uani 1 1 d .
H51 H 0.7437 0.6791 0.8931 0.025 Uiso 1 1 calc R
C52 C 0.6903(3) 0.5556(3) 0.8614(3) 0.0201(9) Uani 1 1 d .
C53 C 0.4120(3) 0.2784(3) 0.6031(3) 0.0186(9) Uani 1 1 d .
C54 C 0.4032(3) 0.3061(3) 0.5313(3) 0.0229(9) Uani 1 1 d .
H54 H 0.4452 0.3542 0.5306 0.028 Uiso 1 1 calc R
C55 C 0.3326(3) 0.2627(3) 0.4607(3) 0.0232(9) Uani 1 1 d .
H55 H 0.3279 0.2819 0.4135 0.028 Uiso 1 1 calc R
C56 C 0.2692(3) 0.1908(3) 0.4608(3) 0.0191(9) Uani 1 1 d .
C57 C 0.2780(3) 0.1619(3) 0.5320(3) 0.0198(9) Uani 1 1 d .
H57 H 0.2360 0.1137 0.5324 0.024 Uiso 1 1 calc R
C58 C 0.3488(3) 0.2046(3) 0.6016(3) 0.0197(9) Uani 1 1 d .
H58 H 0.3546 0.1841 0.6481 0.024 Uiso 1 1 calc R
C59 C 0.1893(3) 0.1466(3) 0.3864(3) 0.0191(9) Uani 1 1 d .
C60 C 0.8561(3) 0.7110(3) 1.0415(3) 0.0199(9) Uani 1 1 d .
C61 C 0.8958(3) 0.7760(3) 1.0105(3) 0.0212(9) Uani 1 1 d .
H61 H 0.8919 0.7674 0.9561 0.025 Uiso 1 1 calc R
C62 C 0.9408(3) 0.8530(3) 1.0597(3) 0.0214(9) Uani 1 1 d .
H62 H 0.9674 0.8952 1.0380 0.026 Uiso 1 1 calc R
C63 C 0.9466(3) 0.8678(3) 1.1411(3) 0.0205(9) Uani 1 1 d .
C64 C 0.9099(3) 0.8033(3) 1.1735(3) 0.0221(9) Uani 1 1 d .
H64 H 0.9145 0.8123 1.2281 0.027 Uiso 1 1 calc R
C65 C 0.8661(3) 0.7252(3) 1.1246(3) 0.0216(9) Uani 1 1 d .
H65 H 0.8434 0.6822 1.1471 0.026 Uiso 1 1 calc R
C66 C 0.9890(3) 0.9536(3) 1.1925(3) 0.0217(9) Uani 1 1 d .
C71 C 0.2945(4) 0.0293(3) 0.2049(4) 0.0329(12) Uani 1 1 d .
H71A H 0.3392 0.0541 0.2569 0.049 Uiso 1 1 calc R
H71B H 0.3176 -0.0129 0.1779 0.049 Uiso 1 1 calc R
H71C H 0.2331 0.0057 0.2112 0.049 Uiso 1 1 calc R
C72 C 0.2846(3) 0.0935(3) 0.1561(3) 0.0232(9) Uani 1 1 d .
C73 C 0.4413(4) 0.0893(4) 0.1356(4) 0.0406(14) Uani 1 1 d .
H73A H 0.4553 0.0743 0.1869 0.061 Uiso 1 1 calc R
H73B H 0.4934 0.1324 0.1347 0.061 Uiso 1 1 calc R
H73C H 0.4334 0.0423 0.0939 0.061 Uiso 1 1 calc R
C74 C 0.3453(4) 0.1787(4) 0.0727(4) 0.0370(13) Uani 1 1 d .
H74A H 0.2800 0.1831 0.0565 0.055 Uiso 1 1 calc R
H74B H 0.3652 0.1620 0.0259 0.055 Uiso 1 1 calc R
H74C H 0.3860 0.2310 0.1031 0.055 Uiso 1 1 calc R
C87 C -0.0544(5) -0.0761(4) 0.4102(4) 0.0371(12) Uani 1 1 d D
H87A H -0.0995 -0.1185 0.3676 0.056 Uiso 1 1 calc R
H87B H -0.0592 -0.0871 0.4612 0.056 Uiso 1 1 calc R
H87C H 0.0095 -0.0748 0.4066 0.056 Uiso 1 1 calc R
O19 O 0.2917(4) 0.8695(5) 1.0290(5) 0.091(2) Uani 1 1 d U
N3 N 0.2712(5) 0.9445(5) 0.9397(5) 0.070(2) Uani 1 1 d .
C67 C 0.3611(5) 0.9324(6) 0.9220(5) 0.061(2) Uani 1 1 d .
H67A H 0.3487 0.9127 0.8652 0.091 Uiso 1 1 calc R
H67B H 0.3842 0.8929 0.9501 0.091 Uiso 1 1 calc R
H67C H 0.4087 0.9838 0.9393 0.091 Uiso 1 1 calc R
C68 C 0.2194(6) 0.9962(6) 0.8936(6) 0.075(3) Uani 1 1 d .
H68A H 0.2577 1.0518 0.9083 0.112 Uiso 1 1 calc R
H68B H 0.1593 0.9951 0.9055 0.112 Uiso 1 1 calc R
H68C H 0.2076 0.9753 0.8370 0.112 Uiso 1 1 calc R
C69 C 0.2434(7) 0.9108(6) 0.9938(5) 0.072(2) Uani 1 1 d .
C70 C 0.1480(5) 0.9263(7) 1.0042(6) 0.084(3) Uani 1 1 d U
H70A H 0.0972 0.8991 0.9561 0.125 Uiso 1 1 calc R
H70B H 0.1522 0.9843 1.0140 0.125 Uiso 1 1 calc R
H70C H 0.1350 0.9051 1.0489 0.125 Uiso 1 1 calc R
O18 O 0.051(3) -0.390(2) 0.012(2) 0.429(19) Uiso 1 1 d .
N7 N 0.1353(10) -0.3169(9) 0.1500(8) 0.127(4) Uiso 1 1 d D
C75 C 0.1609(16) -0.2453(11) 0.1155(13) 0.182(9) Uiso 1 1 d D
H75A H 0.1043 -0.2270 0.0944 0.273 Uiso 1 1 calc R
H75B H 0.1886 -0.2603 0.0729 0.273 Uiso 1 1 calc R
H75C H 0.2066 -0.2017 0.1565 0.273 Uiso 1 1 calc R
C76 C 0.1766(15) -0.3120(12) 0.2360(9) 0.173(8) Uiso 1 1 d D
H76A H 0.1344 -0.2945 0.2652 0.259 Uiso 1 1 calc R
H76B H 0.2380 -0.2730 0.2549 0.259 Uiso 1 1 calc R
H76C H 0.1845 -0.3651 0.2442 0.259 Uiso 1 1 calc R
C77 C 0.0758(16) -0.3897(12) 0.0986(14) 0.186(9) Uiso 1 1 d D
C78 C 0.056(2) -0.4661(14) 0.1313(16) 0.34(2) Uiso 1 1 d D
H78A H 0.0499 -0.4514 0.1846 0.411 Uiso 1 1 calc R
H78C H 0.1079 -0.4925 0.1330 0.411 Uiso 1 1 calc R
H78B H -0.0027 -0.5030 0.0971 0.411 Uiso 1 1 calc R
O16 O 0.3838(13) -0.4857(11) 0.4719(14) 0.249(10) Uani 1 1 d .
N5 N 0.2661(8) -0.4572(6) 0.5228(6) 0.114(4) Uani 1 1 d D
C79 C 0.302(2) -0.3726(16) 0.4358(17) 0.247(13) Uani 1 1 d DU
H79A H 0.3166 -0.3240 0.4774 0.297 Uiso 1 1 calc R
H79C H 0.2348 -0.3864 0.4074 0.297 Uiso 1 1 calc R
H79B H 0.3390 -0.3627 0.3990 0.297 Uiso 1 1 calc R
C80 C 0.3262(15) -0.4432(15) 0.4732(13) 0.171(8) Uani 1 1 d DU
C81 C 0.1965(10) -0.4104(10) 0.5363(10) 0.125(5) Uani 1 1 d DU
H81A H 0.1441 -0.4453 0.5473 0.187 Uiso 1 1 calc R
H81B H 0.1727 -0.3901 0.4893 0.187 Uiso 1 1 calc R
H81C H 0.2270 -0.3649 0.5814 0.187 Uiso 1 1 calc R
C82 C 0.2829(11) -0.5257(7) 0.5627(7) 0.123(5) Uani 1 1 d DU
H82A H 0.2776 -0.5131 0.6165 0.185 Uiso 1 1 calc R
H82B H 0.3460 -0.5330 0.5646 0.185 Uiso 1 1 calc R
H82C H 0.2359 -0.5754 0.5330 0.185 Uiso 1 1 calc R
O17 O 0.0423(8) -0.4987(6) 0.2913(7) 0.128(3) Uani 1 1 d U
N6 N 0.0771(5) -0.5975(4) 0.3537(4) 0.0660(18) Uani 1 1 d D
C83 C 0.1293(8) -0.6600(6) 0.3668(5) 0.080(3) Uani 1 1 d D
H83B H 0.1964 -0.6345 0.3910 0.096 Uiso 1 1 calc R
H83C H 0.1208 -0.6961 0.3163 0.096 Uiso 1 1 calc R
H83A H 0.1055 -0.6911 0.4020 0.096 Uiso 1 1 calc R
C84 C 0.0031(7) -0.5888(6) 0.3927(5) 0.070(2) Uani 1 1 d D
H84A H 0.0258 -0.5911 0.4482 0.105 Uiso 1 1 calc R
H84B H -0.0531 -0.6327 0.3665 0.105 Uiso 1 1 calc R
H84C H -0.0126 -0.5370 0.3891 0.105 Uiso 1 1 calc R
C85 C 0.0917(10) -0.5504(9) 0.3048(9) 0.106(4) Uani 1 1 d DU
C86 C 0.1759(12) -0.5573(12) 0.2715(12) 0.152(6) Uani 1 1 d DU
H86A H 0.1536 -0.5958 0.2206 0.228 Uiso 1 1 calc R
H86B H 0.2222 -0.5759 0.3085 0.228 Uiso 1 1 calc R
H86C H 0.2053 -0.5044 0.2644 0.228 Uiso 1 1 calc R

loop_
_atom_site_aniso_label
_atom_site_aniso_U_11
_atom_site_aniso_U_22
_atom_site_aniso_U_33
_atom_site_aniso_U_23
_atom_site_aniso_U_13
_atom_site_aniso_U_12
Zn1 0.0245(3) 0.0245(3) 0.0235(3) 0.0043(2) 0.0042(2) 0.0089(3)
Zn2 0.0163(3) 0.0175(3) 0.0164(3) 0.0009(2) 0.0031(2) 0.0032(2)
Zn3 0.0223(3) 0.0217(3) 0.0194(3) 0.0012(2) 0.0049(2) 0.0037(2)
O1 0.0269(18) 0.033(2) 0.0315(19) 0.0088(15) 0.0095(15) 0.0149(15)
O2 0.054(3) 0.044(2) 0.039(2) 0.0223(19) 0.0232(19) 0.031(2)
O3 0.0252(18) 0.040(2) 0.033(2) -0.0073(16) 0.0055(15) 0.0082(16)
O4 0.0339(19) 0.034(2) 0.0289(18) 0.0010(15) 0.0105(15) 0.0136(16)
O5 0.037(2) 0.0284(19) 0.0282(18) 0.0034(15) 0.0045(15) 0.0113(16)
O6 0.0274(18) 0.035(2) 0.0299(19) 0.0061(15) 0.0025(15) 0.0070(15)
O7 0.0280(19) 0.0265(19) 0.041(2) 0.0074(16) 0.0026(16) 0.0086(15)
O8 0.037(2) 0.028(2) 0.047(2) 0.0185(17) 0.0147(18) 0.0113(16)
O9 0.0178(15) 0.0274(18) 0.0225(16) 0.0021(13) 0.0024(13) 0.0015(13)
O10 0.0189(15) 0.0269(18) 0.0167(15) -0.0009(13) 0.0029(12) 0.0005(13)
O11 0.0224(16) 0.0198(17) 0.0254(17) -0.0013(13) 0.0064(13) 0.0005(13)
O12 0.039(2) 0.0200(17) 0.0205(16) -0.0006(13) 0.0082(14) -0.0001(15)
O13 0.035(2) 0.038(2) 0.034(2) 0.0134(16) 0.0152(16) 0.0170(17)
O14 0.0298(19) 0.031(2) 0.0336(19) 0.0113(15) 0.0141(15) 0.0076(15)
O15 0.0215(16) 0.0284(18) 0.0198(15) 0.0041(13) 0.0073(13) 0.0080(13)
N1 0.026(2) 0.031(2) 0.026(2) -0.0029(17) -0.0017(17) 0.0148(18)
N2 0.0249(19) 0.0136(18) 0.0189(18) 0.0024(14) -0.0020(15) 0.0009(15)
N4 0.026(2) 0.025(2) 0.033(2) 0.0076(17) 0.0127(17) 0.0108(17)
N8 0.052(3) 0.042(3) 0.039(3) 0.013(2) 0.026(2) 0.023(2)
C1 0.031(3) 0.031(3) 0.018(2) -0.0004(19) 0.0036(19) 0.013(2)
C89 0.038(3) 0.047(3) 0.027(3) 0.007(2) 0.006(2) 0.022(3)
C2 0.026(2) 0.031(3) 0.020(2) 0.0016(19) 0.0044(18) 0.013(2)
C3 0.047(4) 0.069(5) 0.055(4) 0.036(4) 0.031(3) 0.040(3)
C90 0.063(4) 0.055(4) 0.042(3) 0.008(3) 0.031(3) 0.023(3)
C4 0.056(4) 0.061(4) 0.057(4) 0.039(3) 0.031(3) 0.042(4)
C5 0.027(2) 0.032(3) 0.022(2) -0.0004(19) 0.0018(19) 0.015(2)
C6 0.032(3) 0.042(3) 0.045(3) 0.012(3) 0.020(2) 0.021(2)
C7 0.040(3) 0.033(3) 0.043(3) 0.016(2) 0.021(3) 0.021(2)
C91 0.127(8) 0.077(6) 0.079(6) 0.048(5) 0.070(6) 0.065(6)
C8 0.029(2) 0.031(3) 0.022(2) 0.0031(19) 0.0080(19) 0.016(2)
C88 0.149(10) 0.091(7) 0.050(5) 0.026(5) 0.037(6) 0.080(7)
C9 0.027(2) 0.036(3) 0.025(2) -0.001(2) 0.003(2) 0.017(2)
C10 0.024(2) 0.033(3) 0.023(2) 0.001(2) 0.0051(19) 0.010(2)
C11 0.027(2) 0.023(2) 0.030(3) 0.0059(19) 0.008(2) 0.010(2)
C12 0.023(2) 0.028(3) 0.026(2) 0.0080(19) 0.0080(19) 0.0129(19)
C13 0.023(2) 0.029(3) 0.020(2) 0.0075(18) 0.0072(17) 0.0113(19)
C14 0.026(2) 0.025(2) 0.022(2) 0.0071(18) 0.0091(18) 0.0116(19)
C15 0.022(2) 0.024(2) 0.029(2) 0.0071(19) 0.0093(19) 0.0117(19)
C16 0.018(2) 0.030(3) 0.027(2) 0.0091(19) 0.0086(18) 0.0090(19)
C17 0.023(2) 0.026(2) 0.022(2) 0.0068(18) 0.0092(18) 0.0081(19)
C18 0.025(2) 0.023(2) 0.024(2) 0.0047(18) 0.0065(18) 0.0110(19)
C19 0.024(2) 0.028(3) 0.022(2) 0.0076(19) 0.0051(18) 0.011(2)
C20 0.026(2) 0.032(3) 0.029(3) 0.001(2) 0.004(2) 0.012(2)
C21 0.031(3) 0.059(4) 0.032(3) -0.010(3) 0.007(2) 0.017(3)
C22 0.023(3) 0.061(4) 0.037(3) -0.006(3) 0.007(2) 0.015(3)
C23 0.025(2) 0.028(3) 0.027(2) 0.001(2) 0.0045(19) 0.011(2)
C24 0.029(3) 0.034(3) 0.036(3) -0.005(2) 0.010(2) 0.011(2)
C25 0.025(2) 0.037(3) 0.039(3) -0.005(2) 0.009(2) 0.011(2)
C26 0.028(2) 0.023(2) 0.027(2) 0.0042(19) 0.006(2) 0.0094(19)
C27 0.022(2) 0.025(2) 0.022(2) 0.0086(18) 0.0063(18) 0.0070(18)
C28 0.025(2) 0.034(3) 0.032(3) 0.002(2) 0.006(2) 0.013(2)
C29 0.024(2) 0.038(3) 0.031(3) 0.005(2) 0.003(2) 0.011(2)
C30 0.028(2) 0.026(3) 0.025(2) 0.0069(19) 0.0058(19) 0.007(2)
C31 0.029(2) 0.020(2) 0.031(3) 0.0072(19) 0.008(2) 0.0115(19)
C32 0.024(2) 0.022(2) 0.029(2) 0.0059(19) 0.0042(19) 0.0072(19)
C33 0.025(2) 0.029(3) 0.029(3) 0.010(2) 0.009(2) 0.007(2)
C34 0.031(3) 0.026(3) 0.025(2) 0.0053(19) 0.006(2) 0.011(2)
C35 0.027(2) 0.025(2) 0.019(2) 0.0035(18) 0.0047(18) 0.0082(19)
C36 0.022(2) 0.025(2) 0.023(2) 0.0038(18) 0.0051(18) 0.0051(19)
C37 0.026(2) 0.018(2) 0.024(2) 0.0061(17) 0.0084(18) 0.0042(18)
C38 0.025(2) 0.016(2) 0.017(2) 0.0012(16) 0.0024(17) 0.0026(17)
C39 0.022(2) 0.019(2) 0.024(2) 0.0034(18) 0.0011(18) 0.0030(18)
C40 0.026(2) 0.019(2) 0.021(2) 0.0049(17) 0.0049(18) 0.0010(18)
C41 0.020(2) 0.017(2) 0.020(2) 0.0027(17) 0.0023(17) 0.0015(17)
C42 0.024(2) 0.016(2) 0.018(2) 0.0032(17) -0.0002(17) 0.0017(17)
C43 0.017(2) 0.018(2) 0.018(2) 0.0020(16) 0.0019(16) 0.0016(16)
C44 0.021(2) 0.016(2) 0.020(2) 0.0021(17) 0.0034(17) 0.0041(17)
C45 0.020(2) 0.019(2) 0.020(2) 0.0046(17) 0.0012(17) 0.0058(17)
C46 0.0155(19) 0.022(2) 0.017(2) 0.0019(17) 0.0025(16) 0.0048(17)
C47 0.017(2) 0.016(2) 0.021(2) 0.0013(17) 0.0031(17) 0.0032(16)
C48 0.021(2) 0.016(2) 0.022(2) 0.0053(17) 0.0036(17) 0.0032(17)
C49 0.020(2) 0.021(2) 0.020(2) 0.0034(17) 0.0005(17) 0.0040(18)
C50 0.018(2) 0.019(2) 0.019(2) 0.0009(17) 0.0035(17) 0.0046(17)
C51 0.020(2) 0.018(2) 0.020(2) 0.0021(17) 0.0020(17) 0.0022(17)
C52 0.020(2) 0.020(2) 0.018(2) 0.0033(17) 0.0016(17) 0.0050(17)
C53 0.017(2) 0.018(2) 0.018(2) -0.0008(17) 0.0024(16) 0.0054(17)
C54 0.024(2) 0.017(2) 0.021(2) 0.0009(17) 0.0015(18) -0.0018(18)
C55 0.021(2) 0.027(2) 0.017(2) 0.0029(18) 0.0013(17) 0.0022(18)
C56 0.016(2) 0.019(2) 0.019(2) -0.0008(17) 0.0030(16) 0.0043(17)
C57 0.018(2) 0.017(2) 0.023(2) 0.0017(17) 0.0060(17) 0.0038(17)
C58 0.020(2) 0.021(2) 0.019(2) 0.0044(17) 0.0054(17) 0.0055(17)
C59 0.019(2) 0.016(2) 0.021(2) 0.0008(16) 0.0044(17) 0.0043(17)
C60 0.0141(19) 0.023(2) 0.019(2) 0.0017(17) 0.0009(16) 0.0051(17)
C61 0.019(2) 0.026(2) 0.017(2) 0.0025(17) 0.0044(16) 0.0041(18)
C62 0.021(2) 0.017(2) 0.023(2) 0.0027(17) 0.0053(17) 0.0019(17)
C63 0.016(2) 0.019(2) 0.020(2) -0.0026(17) 0.0002(16) 0.0022(17)
C64 0.024(2) 0.020(2) 0.019(2) 0.0007(17) 0.0039(17) 0.0043(18)
C65 0.022(2) 0.019(2) 0.022(2) 0.0036(17) 0.0051(17) 0.0039(17)
C66 0.024(2) 0.016(2) 0.019(2) -0.0009(17) 0.0002(17) 0.0023(17)
C71 0.028(3) 0.031(3) 0.045(3) 0.014(2) 0.012(2) 0.012(2)
C72 0.023(2) 0.021(2) 0.023(2) 0.0005(18) 0.0056(18) 0.0043(18)
C73 0.027(3) 0.047(4) 0.055(4) 0.013(3) 0.017(3) 0.017(3)
C74 0.036(3) 0.039(3) 0.047(3) 0.020(3) 0.022(3) 0.014(2)
C87 0.045(3) 0.036(3) 0.034(3) 0.011(2) 0.014(2) 0.014(3)
O19 0.052(3) 0.154(7) 0.115(5) 0.099(5) 0.043(3) 0.054(4)
N3 0.046(4) 0.078(5) 0.069(5) -0.001(4) 0.006(3) 0.001(3)
C67 0.039(4) 0.084(6) 0.059(4) 0.011(4) 0.021(3) 0.010(4)
C68 0.047(4) 0.096(7) 0.103(7) 0.062(6) 0.023(4) 0.032(4)
C69 0.069(5) 0.077(6) 0.050(4) 0.010(4) -0.005(4) 0.008(5)
C70 0.032(3) 0.111(7) 0.081(6) -0.039(5) 0.023(4) -0.004(4)
O16 0.200(16) 0.221(17) 0.35(3) -0.015(17) 0.131(17) 0.102(14)
N5 0.127(9) 0.098(8) 0.080(6) 0.000(6) 0.007(6) -0.015(7)
C79 0.27(2) 0.24(2) 0.25(2) 0.083(16) 0.075(16) 0.081(16)
C80 0.167(11) 0.185(12) 0.165(11) 0.024(9) 0.052(9) 0.053(9)
C81 0.095(7) 0.137(9) 0.130(9) -0.011(7) 0.032(7) 0.032(7)
C82 0.164(12) 0.082(8) 0.081(7) 0.006(6) 0.010(8) -0.029(8)
O17 0.149(6) 0.146(7) 0.165(7) 0.087(6) 0.098(6) 0.106(6)
N6 0.076(5) 0.059(4) 0.067(4) 0.019(3) 0.019(4) 0.024(4)
C83 0.122(8) 0.078(6) 0.049(4) 0.011(4) 0.013(5) 0.064(6)
C84 0.087(6) 0.066(5) 0.059(5) 0.010(4) 0.032(5) 0.014(5)
C85 0.116(7) 0.107(7) 0.139(8) 0.061(6) 0.066(6) 0.061(6)
C86 0.148(9) 0.170(10) 0.180(10) 0.054(8) 0.094(8) 0.063(8)

loop_
_atom_type_symbol
_atom_type_description
_atom_type_scat_dispersion_real
_atom_type_scat_dispersion_imag
_atom_type_scat_source
C C 0.0181 0.0091 'International Tables Vol C Tables 4.2.6.8 and 6.1.1.4'
H H 0.0000 0.0000 'International Tables Vol C Tables 4.2.6.8 and 6.1.1.4'
N N 0.0311 0.0180 'International Tables Vol C Tables 4.2.6.8 and 6.1.1.4'
O O 0.0492 0.0322 'International Tables Vol C Tables 4.2.6.8 and 6.1.1.4'
Zn Zn -1.5491 0.6778 'International Tables Vol C Tables 4.2.6.8 and 6.1.1.4'

loop_
_geom_angle_atom_site_label_1
_geom_angle_atom_site_label_2
_geom_angle_atom_site_label_3
_geom_angle
_geom_angle_site_symmetry_1
_geom_angle_site_symmetry_3
O5 Zn1 O3 126.33(16) 1_444 .
O5 Zn1 O7 107.54(16) 1_444 2_566
O3 Zn1 O7 98.27(17) . 2_566
O5 Zn1 O13 107.44(17) 1_444 .
O3 Zn1 O13 96.91(18) . .
O7 Zn1 O13 121.52(17) 2_566 .
O11 Zn2 O10 123.71(15) 1_444 .
O11 Zn2 O1 115.88(15) 1_444 2_566
O10 Zn2 O1 110.09(15) . 2_566
O11 Zn2 O15 101.70(14) 1_444 .
O10 Zn2 O15 100.72(14) . .
O1 Zn2 O15 99.75(15) 2_566 .
O9 Zn3 O14 99.26(15) . .
O9 Zn3 O4 109.33(15) . .
O14 Zn3 O4 84.00(16) . .
O9 Zn3 O12 102.86(15) . 1_444
O14 Zn3 O12 87.14(15) . 1_444
O4 Zn3 O12 147.57(16) . 1_444
O9 Zn3 O2 107.00(17) . 2_566
O14 Zn3 O2 153.52(17) . 2_566
O4 Zn3 O2 84.21(16) . 2_566
O12 Zn3 O2 90.23(16) 1_444 2_566
C1 O1 Zn2 104.9(3) . 2_566
C1 O2 Zn3 164.1(4) . 2_566
C26 O3 Zn1 137.8(3) . .
C26 O4 Zn3 150.9(4) . .
C33 O5 Zn1 117.3(3) . 1_666
C34 O7 Zn1 111.0(3) . 2_566
C59 O9 Zn3 133.0(3) . .
C59 O10 Zn2 131.1(3) . .
C66 O11 Zn2 132.2(3) . 1_666
C66 O12 Zn3 135.4(3) . 1_666
C89 O13 Zn1 137.4(4) . .
C87 O14 Zn3 124.2(3) . .
C72 O15 Zn2 126.7(3) . .
C19 N1 C8 108.3(4) . .
C19 N1 C5 125.8(4) . .
C8 N1 C5 125.6(4) . .
C52 N2 C41 107.6(4) . .
C52 N2 C38 124.5(4) . .
C41 N2 C38 124.7(4) . .
C72 N4 C74 121.5(4) . .
C72 N4 C73 122.4(5) . .
C74 N4 C73 116.1(4) . .
C89 N8 C91 118.1(5) . .
C89 N8 C90 126.4(6) . .
C91 N8 C90 115.4(6) . .
O2 C1 O1 122.1(5) . .
O2 C1 C2 119.2(5) . .
O1 C1 C2 118.7(5) . .
O13 C89 N8 121.8(6) . .
O13 C89 C88 119.4(6) . .
N8 C89 C88 118.3(6) . .
C3 C2 C7 119.6(5) . .
C3 C2 C1 120.5(5) . .
C7 C2 C1 119.9(5) . .
C2 C3 C4 120.7(6) . .
C5 C4 C3 119.7(6) . .
C4 C5 C6 120.0(5) . .
C4 C5 N1 119.8(5) . .
C6 C5 N1 120.2(5) . .
C5 C6 C7 120.4(5) . .
C2 C7 C6 119.7(5) . .
C9 C8 N1 128.9(5) . .
C9 C8 C13 122.5(5) . .
N1 C8 C13 108.6(4) . .
C8 C9 C10 117.5(5) . .
C9 C10 C11 120.3(5) . .
C9 C10 C20 120.5(5) . .
C11 C10 C20 119.2(5) . .
C12 C11 C10 121.5(5) . .
C11 C12 C13 118.8(4) . .
C12 C13 C8 119.2(5) . .
C12 C13 C14 133.7(4) . .
C8 C13 C14 107.1(4) . .
C15 C14 C19 118.9(5) . .
C15 C14 C13 134.0(5) . .
C19 C14 C13 107.2(4) . .
C16 C15 C14 119.5(4) . .
C15 C16 C17 121.6(4) . .
C18 C17 C16 119.2(5) . .
C18 C17 C27 120.7(4) . .
C16 C17 C27 120.0(4) . .
C19 C18 C17 118.2(4) . .
N1 C19 C18 128.6(5) . .
N1 C19 C14 108.9(4) . .
C18 C19 C14 122.4(4) . .
C21 C20 C25 118.1(5) . .
C21 C20 C10 122.0(5) . .
C25 C20 C10 119.9(5) . .
C22 C21 C20 121.0(5) . .
C21 C22 C23 120.8(5) . .
C24 C23 C22 118.3(5) . .
C24 C23 C26 121.5(5) . .
C22 C23 C26 120.2(5) . .
C25 C24 C23 121.2(5) . .
C24 C25 C20 120.6(5) . .
O4 C26 O3 124.3(5) . .
O4 C26 C23 120.8(5) . .
O3 C26 C23 114.9(4) . .
C32 C27 C28 117.1(5) . .
C32 C27 C17 121.5(4) . .
C28 C27 C17 121.3(4) . .
C29 C28 C27 121.2(5) . .
C28 C29 C30 120.8(5) . .
C31 C30 C29 118.7(5) . .
C31 C30 C33 119.8(5) . .
C29 C30 C33 121.5(5) . .
C32 C31 C30 120.8(5) . .
C31 C32 C27 121.3(5) . .
O6 C33 O5 124.1(5) . .
O6 C33 C30 119.5(5) . .
O5 C33 C30 116.3(5) . .
O8 C34 O7 123.9(5) . .
O8 C34 C35 120.5(5) . .
O7 C34 C35 115.5(5) . .
C40 C35 C36 119.1(5) . .
C40 C35 C34 119.5(5) . .
C36 C35 C34 121.5(5) . .
C37 C36 C35 120.7(5) . .
C36 C37 C38 120.1(4) . .
C37 C38 C39 119.8(4) . .
C37 C38 N2 119.5(4) . .
C39 C38 N2 120.7(4) . .
C40 C39 C38 119.7(4) . .
C39 C40 C35 120.5(4) . .
C42 C41 N2 128.1(4) . .
C42 C41 C46 122.4(4) . .
N2 C41 C46 109.5(4) . .
C41 C42 C43 118.0(4) . .
C42 C43 C44 119.7(4) . .
C42 C43 C53 119.3(4) . .
C44 C43 C53 121.0(4) . .
C45 C44 C43 121.0(4) . .
C46 C45 C44 119.7(4) . .
C45 C46 C41 119.1(4) . .
C45 C46 C47 134.3(4) . .
C41 C46 C47 106.6(4) . .
C48 C47 C52 119.2(4) . .
C48 C47 C46 133.8(4) . .
C52 C47 C46 106.9(4) . .
C49 C48 C47 119.3(4) . .
C48 C49 C50 121.6(4) . .
C51 C50 C49 119.5(4) . .
C51 C50 C60 118.5(4) . .
C49 C50 C60 122.0(4) . .
C52 C51 C50 118.6(4) . .
C51 C52 N2 128.6(4) . .
C51 C52 C47 121.9(4) . .
N2 C52 C47 109.5(4) . .
C54 C53 C58 117.9(4) . .
C54 C53 C43 120.5(4) . .
C58 C53 C43 121.6(4) . .
C55 C54 C53 121.1(4) . .
C56 C55 C54 120.1(4) . .
C55 C56 C57 119.3(4) . .
C55 C56 C59 120.4(4) . .
C57 C56 C59 120.2(4) . .
C58 C57 C56 120.4(4) . .
C57 C58 C53 121.1(4) . .
O9 C59 O10 125.4(4) . .
O9 C59 C56 117.4(4) . .
O10 C59 C56 117.1(4) . .
C61 C60 C65 118.1(4) . .
C61 C60 C50 120.8(4) . .
C65 C60 C50 121.0(4) . .
C62 C61 C60 121.1(4) . .
C61 C62 C63 120.7(4) . .
C62 C63 C64 119.1(4) . .
C62 C63 C66 120.0(4) . .
C64 C63 C66 120.8(4) . .
C63 C64 C65 120.5(4) . .
C64 C65 C60 120.5(4) . .
O12 C66 O11 126.8(4) . .
O12 C66 C63 117.1(4) . .
O11 C66 C63 116.2(4) . .
O15 C72 N4 119.8(5) . .
O15 C72 C71 121.0(4) . .
N4 C72 C71 119.2(4) . .
C69 N3 C68 124.3(8) . .
C69 N3 C67 119.1(9) . .
C68 N3 C67 116.6(8) . .
O19 C69 N3 119.4(10) . .
O19 C69 C70 127.1(10) . .
N3 C69 C70 113.5(9) . .
C77 N7 C76 121.7(18) . .
C77 N7 C75 118.6(18) . .
C76 N7 C75 119.7(16) . .
N7 C77 O18 116(2) . .
N7 C77 C78 119.5(19) . .
O18 C77 C78 123(2) . .
C80 N5 C81 125.7(15) . .
C80 N5 C82 111.6(14) . .
C81 N5 C82 122.7(14) . .
O16 C80 N5 117(2) . .
O16 C80 C79 136(2) . .
N5 C80 C79 106.5(19) . .
C85 N6 C83 121.7(8) . .
C85 N6 C84 118.1(8) . .
C83 N6 C84 120.2(8) . .
O17 C85 N6 120.8(10) . .
O17 C85 C86 123.6(13) . .
N6 C85 C86 115.5(11) . .

loop_
_geom_bond_atom_site_label_1
_geom_bond_atom_site_label_2
_geom_bond_distance
_geom_bond_site_symmetry_2
Zn1 O5 1.933(4) 1_444
Zn1 O3 1.942(4) .
Zn1 O7 1.960(4) 2_566
Zn1 O13 1.980(4) .
Zn2 O11 1.941(3) 1_444
Zn2 O10 1.959(3) .
Zn2 O1 1.981(4) 2_566
Zn2 O15 1.982(3) .
Zn3 O9 1.981(3) .
Zn3 O14 2.024(4) .
Zn3 O4 2.027(4) .
Zn3 O12 2.031(3) 1_444
Zn3 O2 2.049(4) 2_566
O1 C1 1.268(7) .
O1 Zn2 1.981(4) 2_566
O2 C1 1.248(7) .
O2 Zn3 2.049(4) 2_566
O3 C26 1.256(6) .
O4 C26 1.253(6) .
O5 C33 1.263(7) .
O5 Zn1 1.933(4) 1_666
O6 C33 1.249(6) .
O7 C34 1.293(7) .
O7 Zn1 1.960(4) 2_566
O8 C34 1.235(7) .
O9 C59 1.256(6) .
O10 C59 1.271(6) .
O11 C66 1.264(6) .
O11 Zn2 1.941(3) 1_666
O12 C66 1.252(6) .
O12 Zn3 2.031(3) 1_666
O13 C89 1.243(7) .
O14 C87 1.438(7) .
O15 C72 1.267(6) .
N1 C19 1.392(6) .
N1 C8 1.398(7) .
N1 C5 1.431(6) .
N2 C52 1.401(6) .
N2 C41 1.406(6) .
N2 C38 1.421(6) .
N4 C72 1.323(6) .
N4 C74 1.452(7) .
N4 C73 1.469(7) .
N8 C89 1.292(8) .
N8 C91 1.443(9) .
N8 C90 1.456(7) .
C1 C2 1.499(7) .
C89 C88 1.513(10) .
C2 C3 1.382(8) .
C2 C7 1.391(8) .
C3 C4 1.393(8) .
C4 C5 1.380(8) .
C5 C6 1.386(8) .
C6 C7 1.392(8) .
C8 C9 1.392(7) .
C8 C13 1.409(7) .
C9 C10 1.397(7) .
C10 C11 1.413(7) .
C10 C20 1.479(7) .
C11 C12 1.381(7) .
C12 C13 1.399(7) .
C13 C14 1.433(7) .
C14 C15 1.396(7) .
C14 C19 1.404(7) .
C15 C16 1.375(7) .
C16 C17 1.420(7) .
C17 C18 1.401(7) .
C17 C27 1.481(7) .
C18 C19 1.393(7) .
C20 C21 1.392(8) .
C20 C25 1.395(7) .
C21 C22 1.380(8) .
C22 C23 1.392(8) .
C23 C24 1.384(7) .
C23 C26 1.505(7) .
C24 C25 1.382(8) .
C27 C32 1.401(7) .
C27 C28 1.404(7) .
C28 C29 1.385(8) .
C29 C30 1.388(8) .
C30 C31 1.385(7) .
C30 C33 1.493(7) .
C31 C32 1.385(7) .
C34 C35 1.496(7) .
C35 C40 1.392(7) .
C35 C36 1.393(7) .
C36 C37 1.382(7) .
C37 C38 1.391(7) .
C38 C39 1.395(7) .
C39 C40 1.392(7) .
C41 C42 1.392(6) .
C41 C46 1.410(6) .
C42 C43 1.405(6) .
C43 C44 1.413(6) .
C43 C53 1.487(6) .
C44 C45 1.394(6) .
C45 C46 1.379(7) .
C46 C47 1.452(6) .
C47 C48 1.397(6) .
C47 C52 1.410(7) .
C48 C49 1.378(6) .
C49 C50 1.412(7) .
C50 C51 1.401(6) .
C50 C60 1.481(6) .
C51 C52 1.386(6) .
C53 C54 1.401(7) .
C53 C58 1.403(6) .
C54 C55 1.396(6) .
C55 C56 1.388(7) .
C56 C57 1.401(7) .
C56 C59 1.502(6) .
C57 C58 1.383(6) .
C60 C61 1.398(7) .
C60 C65 1.407(6) .
C61 C62 1.386(7) .
C62 C63 1.389(7) .
C63 C64 1.394(7) .
C63 C66 1.509(6) .
C64 C65 1.395(7) .
C71 C72 1.497(7) .
O19 C69 1.225(11) .
N3 C69 1.293(12) .
N3 C68 1.483(11) .
N3 C67 1.483(10) .
C69 C70 1.533(13) .
O18 C77 1.47(4) .
N7 C77 1.397(10) .
N7 C76 1.466(9) .
N7 C75 1.469(9) .
C77 C78 1.507(10) .
O16 C80 1.22(2) .
N5 C80 1.404(10) .
N5 C81 1.458(9) .
N5 C82 1.481(9) .
C79 C80 1.517(10) .
O17 C85 1.261(14) .
N6 C85 1.292(14) .
N6 C83 1.444(7) .
N6 C84 1.445(8) .
C85 C86 1.516(9) .
